data_7107454
loop_
_publ_author_name
'Wenbin Lin'
'Liang Wen'
'Peng Cheng'

_publ_section_title
;
 Solvent-induced single-crystal to single-crystal transformation of a 2D
 coordination network to a 3D metal-organic framework greatly enhances
 porosity and hydrogen uptake
;
_journal_name_full Chem.Commun.
_journal_page_first 2846
_journal_paper_doi 10.1039/c2cc17298d
_journal_volume 48
_journal_year 2012
_chemical_formula_sum 'C18.25 H15 N1.5 O4.5 Zn0.5'
_chemical_formula_weight 360.00
_chemical_name_systematic
;
?
;
_space_group_IT_number 34
_symmetry_cell_setting orthorhombic
_symmetry_space_group_name_Hall 'P 2 -2n'
_symmetry_space_group_name_H-M 'P n n 2'
_atom_sites_solution_hydrogens geom
_atom_sites_solution_primary direct
_atom_sites_solution_secondary difmap
_audit_creation_method SHELXL-97
_cell_angle_alpha 90.00
_cell_angle_beta 90.00
_cell_angle_gamma 90.00
_cell_formula_units_Z 8
_cell_length_a 14.3366(7)
_cell_length_b 36.0309(18)
_cell_length_c 7.0730(3)
_cell_measurement_temperature 296(2)
_cell_volume 3653.6(3)
_computing_structure_refinement 'SHELXL-97 (Sheldrick, 1997)'
_computing_structure_solution 'SHELXS-97 (Sheldrick, 1990)'
_diffrn_ambient_temperature 296(2)
_diffrn_measured_fraction_theta_full 0.978
_diffrn_measured_fraction_theta_max 0.978
_diffrn_radiation_monochromator graphite
_diffrn_radiation_source 'fine-focus sealed tube'
_diffrn_radiation_type CuK\a
_diffrn_radiation_wavelength 1.54178
_diffrn_reflns_av_R_equivalents 0.0394
_diffrn_reflns_av_sigmaI/netI 0.0400
_diffrn_reflns_limit_h_max 14
_diffrn_reflns_limit_h_min -14
_diffrn_reflns_limit_k_max 36
_diffrn_reflns_limit_k_min -35
_diffrn_reflns_limit_l_max 6
_diffrn_reflns_limit_l_min -6
_diffrn_reflns_number 14408
_diffrn_reflns_theta_full 50.37
_diffrn_reflns_theta_max 50.37
_diffrn_reflns_theta_min 2.45
_exptl_absorpt_coefficient_mu 1.406
_exptl_absorpt_correction_T_max 0.9751
_exptl_absorpt_correction_T_min 0.8094
_exptl_crystal_density_diffrn 1.309
_exptl_crystal_density_method 'not measured'
_exptl_crystal_F_000 744
_exptl_crystal_size_max 0.31
_exptl_crystal_size_mid 0.15
_exptl_crystal_size_min 0.04
_refine_diff_density_max 0.037
_refine_diff_density_min -0.027
_refine_diff_density_rms 0.006
_refine_ls_abs_structure_details 'Flack H D (1983), Acta Cryst. A39, 876-881'
_refine_ls_abs_structure_Flack 0.96(8)
_refine_ls_extinction_method none
_refine_ls_goodness_of_fit_ref 0.784
_refine_ls_hydrogen_treatment mixed
_refine_ls_matrix_type full
_refine_ls_number_parameters 406
_refine_ls_number_reflns 3340
_refine_ls_number_restraints 12
_refine_ls_restrained_S_all 0.787
_refine_ls_R_factor_all 0.0737
_refine_ls_R_factor_gt 0.0588
_refine_ls_shift/su_max 0.129
_refine_ls_shift/su_mean 0.005
_refine_ls_structure_factor_coef Fsqd
_refine_ls_weighting_details 'calc w=1/[\s^2^(Fo^2^)+(0.1000P)^2^+0.1490P] where P=(Fo^2^+2Fc^2^)/3'
_refine_ls_weighting_scheme calc
_refine_ls_wR_factor_gt 0.1540
_refine_ls_wR_factor_ref 0.1675
_reflns_number_gt 2722
_reflns_number_total 3340
_reflns_threshold_expression >2sigma(I)
_cod_data_source_file c2cc17298d.txt
_cod_data_source_block f
_cod_original_sg_symbol_H-M Pnn2
_cod_original_formula_sum 'C18.25 H15 N1.50 O4.50 Zn0.50'
_cod_database_code 7107454

loop_
_symmetry_equiv_pos_as_xyz
'x, y, z'
'-x, -y, z'
'x+1/2, -y+1/2, z+1/2'
'-x+1/2, y+1/2, z+1/2'

loop_
_atom_site_label
_atom_site_type_symbol
_atom_site_fract_x
_atom_site_fract_y
_atom_site_fract_z
_atom_site_U_iso_or_equiv
_atom_site_adp_type
_atom_site_occupancy
_atom_site_symmetry_multiplicity
_atom_site_calc_flag
_atom_site_refinement_flags
C22A C 0.0583(6) 0.4748(2) -0.424(6) 0.074(3) Uani 1 1 d .
Zn1 Zn 0.50399(9) 0.28888(3) 0.435(5) 0.0953(17) Uani 1 1 d .
C1A C 0.7710(6) 0.4055(2) 0.951(6) 0.085(3) Uani 1 1 d .
C2A C 0.6981(6) 0.3839(3) 1.032(6) 0.084(3) Uani 1 1 d .
H2A H 0.6838 0.3859 1.1601 0.101 Uiso 1 1 calc R
C4A C 0.6676(6) 0.3566(2) 0.725(6) 0.077(3) Uani 1 1 d .
C3A C 0.6479(6) 0.3595(2) 0.913(6) 0.086(3) Uani 1 1 d .
H3A H 0.6004 0.3451 0.9643 0.103 Uiso 1 1 calc R
C5A C 0.7378(6) 0.3782(2) 0.649(6) 0.086(3) Uani 1 1 d .
H5A H 0.7498 0.3770 0.5197 0.103 Uiso 1 1 calc R
C6A C 0.7911(7) 0.4019(3) 0.762(6) 0.087(3) Uani 1 1 d .
H6A H 0.8402 0.4151 0.7095 0.105 Uiso 1 1 calc R
C10A C 0.3421(6) 0.3575(3) 0.141(6) 0.094(4) Uani 1 1 d .
C9A C 0.3465(6) 0.3558(3) -0.054(6) 0.088(3) Uani 1 1 d .
H9A H 0.3851 0.3387 -0.1141 0.105 Uiso 1 1 calc R
C8A C 0.2926(6) 0.3799(3) -0.156(6) 0.087(3) Uani 1 1 d .
H8A H 0.2957 0.3783 -0.2868 0.105 Uiso 1 1 calc R
C11A C 0.2872(7) 0.3851(3) 0.225(6) 0.104(4) Uani 1 1 d .
H11A H 0.2855 0.3871 0.3564 0.125 Uiso 1 1 calc R
C12A C 0.2360(6) 0.4092(3) 0.117(6) 0.093(3) Uani 1 1 d .
H12A H 0.2018 0.4280 0.1753 0.111 Uiso 1 1 calc R
C7A C 0.2349(6) 0.4059(3) -0.081(6) 0.080(3) Uani 1 1 d .
C16A C 0.9349(6) 0.4767(2) 1.316(6) 0.073(3) Uani 1 1 d .
C2B C 0.6124(7) 0.3307(3) 0.606(6) 0.094(4) Uani 1 1 d .
C13A C 0.8267(6) 0.4300(2) 1.076(6) 0.078(3) Uani 1 1 d .
C18A C 0.7875(6) 0.4500(2) 1.224(5) 0.082(3) Uani 1 1 d .
H18A H 0.7237 0.4480 1.2463 0.098 Uiso 1 1 calc R
C14A C 0.9220(6) 0.4349(2) 1.047(6) 0.075(3) Uani 1 1 d .
H14A H 0.9507 0.4226 0.9469 0.091 Uiso 1 1 calc R
C17A C 0.8407(5) 0.4729(2) 1.341(6) 0.077(3) Uani 1 1 d .
H17A H 0.8116 0.4859 1.4386 0.092 Uiso 1 1 calc R
C15A C 0.9753(5) 0.4575(2) 1.163(6) 0.076(3) Uani 1 1 d .
H15A H 1.0388 0.4600 1.1400 0.092 Uiso 1 1 calc R
O2A O 0.3938(4) 0.3339(2) 0.440(6) 0.109(3) Uani 1 1 d .
O1A O 0.4426(5) 0.30596(18) 0.188(6) 0.102(3) Uani 1 1 d .
O3A O 0.6182(4) 0.33352(18) 0.428(6) 0.098(3) Uani 1 1 d .
O4A O 0.5629(5) 0.30739(18) 0.685(6) 0.099(3) Uani 1 1 d .
C1B C 0.3946(6) 0.3318(3) 0.267(6) 0.085(3) Uani 1 1 d .
C25A C 1.0000 0.5000 1.442(6) 0.075(3) Uani 1 2 d S
C19A C 0.1752(6) 0.4304(3) -0.196(6) 0.078(3) Uani 1 1 d .
C20A C 0.1641(5) 0.4675(2) -0.163(6) 0.076(3) Uani 1 1 d .
H20A H 0.1959 0.4784 -0.0625 0.092 Uiso 1 1 calc R
O1S O 0.4259(6) 0.2483(2) 0.557(6) 0.124(3) Uani 1 1 d .
O2S O 0.5873(6) 0.2506(2) 0.310(6) 0.118(3) Uani 1 1 d .
C21A C 0.1075(6) 0.4889(2) -0.273(6) 0.076(3) Uani 1 1 d .
H21A H 0.1020 0.5141 -0.2457 0.091 Uiso 1 1 calc R
C23A C 0.0685(6) 0.4361(2) -0.454(6) 0.084(3) Uani 1 1 d .
H23A H 0.0367 0.4247 -0.5530 0.100 Uiso 1 1 calc R
C24A C 0.1246(6) 0.4153(2) -0.339(6) 0.086(3) Uani 1 1 d .
H24A H 0.1283 0.3899 -0.3600 0.104 Uiso 1 1 calc R
C4S C 0.6138(10) 0.2557(4) 0.145(7) 0.138(6) Uani 1 1 d .
H4S H 0.5993 0.2781 0.0867 0.166 Uiso 1 1 calc R
C1S C 0.4116(8) 0.2478(3) 0.729(6) 0.112(4) Uani 1 1 d .
H1S H 0.4316 0.2678 0.8020 0.134 Uiso 1 1 calc R
C6S C 0.6921(11) 0.1953(3) 0.138(6) 0.191(9) Uani 1 1 d .
H6S1 H 0.7299 0.2008 0.2462 0.286 Uiso 1 1 calc R
H6S2 H 0.7276 0.1808 0.0494 0.286 Uiso 1 1 calc R
H6S3 H 0.6381 0.1815 0.1766 0.286 Uiso 1 1 calc R
C2S C 0.3271(13) 0.1888(4) 0.708(6) 0.198(9) Uani 1 1 d .
H2S1 H 0.2688 0.1824 0.7668 0.297 Uiso 1 1 calc R
H2S2 H 0.3684 0.1679 0.7130 0.297 Uiso 1 1 calc R
H2S3 H 0.3164 0.1957 0.5792 0.297 Uiso 1 1 calc R
C3S C 0.3510(14) 0.2204(5) 1.014(6) 0.223(11) Uani 1 1 d .
H3S1 H 0.3884 0.2017 1.0736 0.334 Uiso 1 1 calc R
H3S2 H 0.2862 0.2152 1.0349 0.334 Uiso 1 1 calc R
H3S3 H 0.3661 0.2443 1.0659 0.334 Uiso 1 1 calc R
N1S N 0.3698(8) 0.2205(3) 0.811(6) 0.140(4) Uani 1 1 d .
N2S N 0.6623(8) 0.2304(4) 0.046(6) 0.154(5) Uani 1 1 d .
C5S C 0.6874(15) 0.2342(6) -0.163(6) 0.226(11) Uani 1 1 d .
H5S1 H 0.7150 0.2581 -0.1856 0.339 Uiso 1 1 calc R
H5S2 H 0.6320 0.2317 -0.2385 0.339 Uiso 1 1 calc R
H5S3 H 0.7310 0.2151 -0.1975 0.339 Uiso 1 1 calc R
C7S C 0.507(4) 0.5663(14) 0.333(8) 0.49(3) Uiso 1 1 d DU
C10S C 0.6227(16) 0.5209(6) 0.494(6) 0.230(9) Uiso 1 1 d .
C8S C 0.515(5) 0.5382(16) -0.012(9) 0.67(4) Uiso 1 1 d DU
C9S C 0.610(3) 0.5145(12) 0.257(8) 0.45(2) Uiso 1 1 d DU
O3S O 0.517(2) 0.5618(9) 0.504(7) 0.427(16) Uiso 1 1 d DU
N3S N 0.547(3) 0.5444(13) 0.184(7) 0.55(2) Uiso 1 1 d DU
O10 O 0.4953 0.1542 0.9422 0.686 Uiso 1 1 d .
O11 O 0.5050 0.1615 0.4517 0.977 Uiso 1 1 d .

loop_
_atom_site_aniso_label
_atom_site_aniso_U_11
_atom_site_aniso_U_22
_atom_site_aniso_U_33
_atom_site_aniso_U_23
_atom_site_aniso_U_13
_atom_site_aniso_U_12
C22A 0.077(5) 0.067(5) 0.078(7) 0.002(5) -0.001(5) 0.001(4)
Zn1 0.1037(18) 0.0812(17) 0.1010(19) 0.0035(10) -0.0254(6) -0.0030(7)
C1A 0.077(5) 0.083(6) 0.095(10) 0.009(7) -0.010(7) -0.004(4)
C2A 0.079(5) 0.090(6) 0.083(7) -0.002(6) -0.001(6) 0.001(5)
C4A 0.091(6) 0.074(6) 0.065(8) -0.008(5) -0.017(6) -0.006(5)
C3A 0.082(5) 0.077(6) 0.099(10) 0.024(7) -0.013(7) -0.010(4)
C5A 0.094(6) 0.095(6) 0.067(7) -0.013(6) -0.009(6) -0.009(5)
C6A 0.086(6) 0.097(7) 0.078(8) 0.001(5) -0.002(6) -0.004(5)
C10A 0.072(6) 0.090(7) 0.121(11) -0.009(7) -0.004(7) 0.004(5)
C9A 0.099(6) 0.095(7) 0.070(8) -0.003(7) -0.016(7) 0.008(5)
C8A 0.096(6) 0.095(7) 0.070(7) -0.006(6) -0.007(6) 0.021(5)
C11A 0.105(7) 0.120(8) 0.088(8) 0.002(7) 0.004(6) 0.002(7)
C12A 0.088(6) 0.104(7) 0.087(9) 0.003(6) -0.005(5) 0.033(5)
C7A 0.095(6) 0.090(6) 0.057(8) 0.007(6) -0.006(6) 0.005(5)
C16A 0.073(5) 0.085(6) 0.059(6) 0.007(5) -0.001(5) 0.000(5)
C2B 0.094(7) 0.079(7) 0.110(12) 0.000(7) -0.010(7) 0.002(6)
C13A 0.086(6) 0.078(6) 0.070(7) 0.006(5) -0.005(6) -0.007(5)
C18A 0.080(5) 0.082(5) 0.084(7) -0.002(5) 0.004(5) -0.004(4)
C14A 0.085(6) 0.075(5) 0.067(5) -0.005(4) -0.001(5) -0.011(4)
C17A 0.079(5) 0.081(5) 0.070(6) -0.009(4) 0.005(4) 0.003(4)
C15A 0.065(5) 0.086(5) 0.078(6) 0.002(5) 0.005(5) 0.002(4)
O2A 0.113(5) 0.114(6) 0.100(7) 0.013(6) -0.021(5) 0.006(4)
O1A 0.102(5) 0.084(4) 0.119(7) -0.001(5) -0.029(5) 0.009(4)
O3A 0.098(4) 0.106(5) 0.091(7) -0.013(5) -0.006(5) -0.017(3)
O4A 0.109(5) 0.086(4) 0.104(6) 0.009(4) -0.020(4) -0.016(4)
C1B 0.078(6) 0.089(8) 0.088(10) -0.004(7) -0.017(6) 0.001(5)
C25A 0.082(6) 0.071(5) 0.071(6) 0.000 0.000 0.009(7)
C19A 0.072(5) 0.089(6) 0.073(7) 0.002(6) -0.005(5) 0.003(5)
C20A 0.078(5) 0.087(6) 0.065(5) 0.002(5) -0.004(4) 0.003(4)
O1S 0.140(7) 0.108(6) 0.124(7) 0.008(6) -0.016(6) -0.023(5)
O2S 0.121(6) 0.097(5) 0.136(8) 0.007(6) -0.008(6) 0.017(4)
C21A 0.083(5) 0.076(5) 0.069(6) -0.003(5) 0.004(5) 0.000(4)
C23A 0.091(6) 0.093(6) 0.067(6) -0.003(5) -0.008(5) -0.002(5)
C24A 0.095(6) 0.078(5) 0.086(7) 0.009(5) 0.000(6) 0.011(5)
C4S 0.129(10) 0.100(9) 0.186(18) 0.014(11) 0.004(12) 0.017(8)
C1S 0.107(8) 0.087(7) 0.141(13) -0.018(8) 0.007(8) -0.036(6)
C6S 0.210(15) 0.126(10) 0.24(2) 0.071(13) 0.053(15) 0.085(10)
C2S 0.253(18) 0.184(14) 0.156(15) -0.033(12) 0.058(14) -0.112(14)
C3S 0.25(2) 0.27(2) 0.148(16) -0.106(14) 0.069(14) -0.150(18)
N1S 0.166(9) 0.126(8) 0.128(10) -0.017(7) 0.017(8) -0.046(8)
N2S 0.132(8) 0.160(10) 0.171(12) 0.052(9) 0.029(8) 0.038(8)
C5S 0.25(2) 0.26(2) 0.168(18) 0.081(16) 0.084(16) 0.117(18)

loop_
_atom_type_symbol
_atom_type_description
_atom_type_scat_dispersion_real
_atom_type_scat_dispersion_imag
_atom_type_scat_source
C C 0.0181 0.0091 'International Tables Vol C Tables 4.2.6.8 and 6.1.1.4'
H H 0.0000 0.0000 'International Tables Vol C Tables 4.2.6.8 and 6.1.1.4'
O O 0.0492 0.0322 'International Tables Vol C Tables 4.2.6.8 and 6.1.1.4'
Zn Zn -1.5491 0.6778 'International Tables Vol C Tables 4.2.6.8 and 6.1.1.4'
N N 0.0311 0.0180 'International Tables Vol C Tables 4.2.6.8 and 6.1.1.4'

loop_
_geom_angle_atom_site_label_1
_geom_angle_atom_site_label_2
_geom_angle_atom_site_label_3
_geom_angle
_geom_angle_site_symmetry_1
_geom_angle_site_symmetry_3
C21A C22A C23A 115.4(8) . .
C21A C22A C25A 122.1(8) . 1_453
C23A C22A C25A 122.4(10) . 1_453
O1S Zn1 O2S 91.2(3) . .
O1S Zn1 O1A 109.9(4) . .
O2S Zn1 O1A 94.9(4) . .
O1S Zn1 O4A 95.3(4) . .
O2S Zn1 O4A 110.7(4) . .
O1A Zn1 O4A 143.7(2) . .
O1S Zn1 O2A 97.2(3) . .
O2S Zn1 O2A 154.7(4) . .
O1A Zn1 O2A 59.8(3) . .
O4A Zn1 O2A 92.3(3) . .
O1S Zn1 O3A 155.0(4) . .
O2S Zn1 O3A 92.7(3) . .
O1A Zn1 O3A 94.4(3) . .
O4A Zn1 O3A 60.2(3) . .
O2A Zn1 O3A 89.7(2) . .
O1S Zn1 C2B 125.1(5) . .
O2S Zn1 C2B 104.9(4) . .
O1A Zn1 C2B 120.1(4) . .
O4A Zn1 C2B 29.8(4) . .
O2A Zn1 C2B 89.7(3) . .
O3A Zn1 C2B 30.5(4) . .
O1S Zn1 C1B 107.5(3) . .
O2S Zn1 C1B 125.5(5) . .
O1A Zn1 C1B 30.8(4) . .
O4A Zn1 C1B 117.5(3) . .
O2A Zn1 C1B 29.2(3) . .
O3A Zn1 C1B 90.2(3) . .
C2B Zn1 C1B 104.4(3) . .
C6A C1A C2A 119.5(10) . .
C6A C1A C13A 121.6(9) . .
C2A C1A C13A 118.8(12) . .
C3A C2A C1A 118.4(12) . .
C5A C4A C3A 119.2(9) . .
C5A C4A C2B 121.5(12) . .
C3A C4A C2B 119.3(11) . .
C4A C3A C2A 121.5(10) . .
C4A C5A C6A 121.2(11) . .
C1A C6A C5A 120.2(10) . .
C11A C10A C9A 118.7(12) . .
C11A C10A C1B 118.2(14) . .
C9A C10A C1B 123.1(11) . .
C8A C9A C10A 118.2(11) . .
C9A C8A C7A 125.3(12) . .
C12A C11A C10A 121.0(13) . .
C11A C12A C7A 120.5(10) . .
C8A C7A C12A 116.1(10) . .
C8A C7A C19A 123.5(11) . .
C12A C7A C19A 120.4(10) . .
C17A C16A C15A 117.1(8) . .
C17A C16A C25A 125.3(9) . .
C15A C16A C25A 117.5(8) . .
O4A C2B O3A 123.1(11) . .
O4A C2B C4A 118.4(14) . .
O3A C2B C4A 118.5(12) . .
O4A C2B Zn1 56.6(6) . .
O3A C2B Zn1 66.8(6) . .
C4A C2B Zn1 172.8(10) . .
C18A C13A C14A 116.2(8) . .
C18A C13A C1A 122.7(8) . .
C14A C13A C1A 121.1(9) . .
C13A C18A C17A 122.2(8) . .
C15A C14A C13A 121.8(8) . .
C16A C17A C18A 121.4(8) . .
C14A C15A C16A 121.2(7) . .
C1B O2A Zn1 86.2(7) . .
C1B O1A Zn1 94.5(8) . .
C2B O3A Zn1 82.7(7) . .
C2B O4A Zn1 93.6(8) . .
O2A C1B O1A 119.0(11) . .
O2A C1B C10A 123.5(11) . .
O1A C1B C10A 117.5(13) . .
O2A C1B Zn1 64.6(6) . .
O1A C1B Zn1 54.7(5) . .
C10A C1B Zn1 170.1(9) . .
C16A C25A C16A 109.4(16) . 2_765
C16A C25A C22A 110.2(4) . 2_667
C16A C25A C22A 111.1(4) 2_765 2_667
C16A C25A C22A 111.1(4) . 1_657
C16A C25A C22A 110.2(4) 2_765 1_657
C22A C25A C22A 104.8(15) 2_667 1_657
C24A C19A C20A 117.3(8) . .
C24A C19A C7A 118.8(9) . .
C20A C19A C7A 123.8(9) . .
C21A C20A C19A 121.5(8) . .
C1S O1S Zn1 121.3(9) . .
C4S O2S Zn1 119.4(10) . .
C20A C21A C22A 122.6(8) . .
C24A C23A C22A 120.6(8) . .
C19A C24A C23A 122.6(8) . .
O2S C4S N2S 123.1(15) . .
O1S C1S N1S 122.1(13) . .
C1S N1S C3S 122.0(14) . .
C1S N1S C2S 123.9(14) . .
C3S N1S C2S 113.7(13) . .
C4S N2S C5S 124.4(15) . .
C4S N2S C6S 120.2(15) . .
C5S N2S C6S 115.4(15) . .
O3S C7S N3S 127(3) . .
C10S C9S N3S 108(3) . .
C7S N3S C9S 113(3) . .
C7S N3S C8S 130(3) . .
C9S N3S C8S 114(3) . .

loop_
_geom_bond_atom_site_label_1
_geom_bond_atom_site_label_2
_geom_bond_distance
_geom_bond_site_symmetry_2
C22A C21A 1.375(12) .
C22A C23A 1.419(11) .
C22A C25A 1.558(16) 1_453
Zn1 O1S 2.034(10) .
Zn1 O2S 2.029(10) .
Zn1 O1A 2.049(7) .
Zn1 O4A 2.072(7) .
Zn1 O2A 2.266(7) .
Zn1 O3A 2.296(6) .
Zn1 C2B 2.478(12) .
Zn1 C1B 2.502(11) .
C1A C6A 1.375(15) .
C1A C2A 1.423(13) .
C1A C13A 1.481(13) .
C2A C3A 1.416(15) .
C4A C5A 1.381(14) .
C4A C3A 1.366(15) .
C4A C2B 1.486(15) .
C5A C6A 1.397(13) .
C10A C11A 1.401(15) .
C10A C9A 1.383(17) .
C10A C1B 1.489(16) .
C9A C8A 1.368(13) .
C8A C7A 1.357(13) .
C11A C12A 1.371(14) .
C12A C7A 1.408(15) .
C7A C19A 1.476(12) .
C16A C17A 1.368(11) .
C16A C15A 1.409(12) .
C16A C25A 1.538(16) .
C2B O4A 1.235(13) .
C2B O3A 1.267(16) .
C13A C18A 1.391(12) .
C13A C14A 1.393(11) .
C18A C17A 1.396(11) .
C14A C15A 1.387(12) .
O2A C1B 1.223(14) .
O1A C1B 1.284(12) .
C25A C16A 1.538(16) 2_765
C25A C22A 1.558(16) 2_667
C25A C22A 1.558(16) 1_657
C19A C24A 1.358(13) .
C19A C20A 1.368(11) .
C20A C21A 1.366(11) .
O1S C1S 1.235(16) .
O2S C4S 1.239(19) .
C23A C24A 1.365(11) .
C4S N2S 1.341(18) .
C1S N1S 1.290(15) .
C6S N2S 1.484(16) .
C2S N1S 1.486(17) .
C3S N1S 1.46(2) .
N2S C5S 1.53(2) .
C7S O3S 1.23(2) .
C7S N3S 1.433(19) .
C10S C9S 1.70(4) .
C8S N3S 1.48(2) .
C9S N3S 1.49(2) .
